data_7005578
loop_
_publ_author_name
'Krishna, Heera'
'Krishnamurthy, Setharampattu S.'
'Nethaji, Munirathinam'
'Murugavel, Ramaswamy'
'Prabusankar, Ganesan'

_publ_section_title
;
 Unusual reactivity of a sterically hindered diphosphazane ligand,
 EtN{P(OR)(2)}(2), (R = C(6)H(3)(Pr(I))(2)-2,6) towards
 (eta(3)-allyl)palladium precursors.
;
_journal_issue 27
_journal_name_full 'Dalton transactions (Cambridge, England : 2003)'
_journal_page_first 2908
_journal_page_last 2914
_journal_paper_doi 10.1039/b703308g
_journal_year 2007
_chemical_formula_moiety 'C115 H172 Cl10 N2 O10 P4 Pd8'
_chemical_formula_sum 'C115 H172 Cl10 N2 O10 P4 Pd8'
_chemical_formula_weight 3072.13
_chemical_name_systematic
;
?
;
_space_group_IT_number 2
_symmetry_cell_setting triclinic
_symmetry_space_group_name_Hall '-P 1'
_symmetry_space_group_name_H-M 'P -1'
_atom_sites_solution_hydrogens geom
_atom_sites_solution_primary direct
_atom_sites_solution_secondary difmap
_audit_creation_method SHELXL-97
_cell_angle_alpha 78.172(4)
_cell_angle_beta 81.154(4)
_cell_angle_gamma 80.768(4)
_cell_formula_units_Z 1
_cell_length_a 13.714(3)
_cell_length_b 15.294(3)
_cell_length_c 16.424(3)
_cell_measurement_temperature 293(2)
_cell_measurement_theta_max 28.0
_cell_measurement_theta_min 1.9
_cell_volume 3301.8(11)
_computing_cell_refinement 'Bruker Smart Apex CCD'
_computing_data_collection 'Bruker Smart Apex CCD'
_computing_data_reduction 'Bruker Saint'
_computing_molecular_graphics ortep-iii
_computing_structure_refinement 'SHELXL-97 (Sheldrick, 1997)'
_computing_structure_solution Shelxs-97
_diffrn_ambient_temperature 293(2)
_diffrn_detector_area_resol_mean 0.3
_diffrn_measured_fraction_theta_full 0.959
_diffrn_measured_fraction_theta_max 0.959
_diffrn_measurement_device_type 'Bruker Smart Apex CCD'
_diffrn_measurement_method omega
_diffrn_radiation_monochromator graphite
_diffrn_radiation_source 'fine-focus sealed tube'
_diffrn_radiation_type MoK\a
_diffrn_radiation_wavelength 0.71073
_diffrn_reflns_av_R_equivalents 0.0328
_diffrn_reflns_av_sigmaI/netI 0.0482
_diffrn_reflns_limit_h_max 18
_diffrn_reflns_limit_h_min -17
_diffrn_reflns_limit_k_max 20
_diffrn_reflns_limit_k_min -20
_diffrn_reflns_limit_l_max 21
_diffrn_reflns_limit_l_min -21
_diffrn_reflns_number 38813
_diffrn_reflns_theta_full 28.02
_diffrn_reflns_theta_max 28.02
_diffrn_reflns_theta_min 1.86
_exptl_absorpt_coefficient_mu 1.366
_exptl_absorpt_correction_T_max 0.6848
_exptl_absorpt_correction_T_min 0.4946
_exptl_absorpt_correction_type multi-scan
_exptl_absorpt_process_details sadabs
_exptl_crystal_colour red
_exptl_crystal_density_diffrn 1.545
_exptl_crystal_density_method 'not measured'
_exptl_crystal_description rhombus
_exptl_crystal_F_000 1554
_exptl_crystal_size_max 0.60
_exptl_crystal_size_mid 0.40
_exptl_crystal_size_min 0.30
_refine_diff_density_max 1.636
_refine_diff_density_min -3.086
_refine_diff_density_rms 0.178
_refine_ls_extinction_method none
_refine_ls_goodness_of_fit_ref 0.978
_refine_ls_hydrogen_treatment constr
_refine_ls_matrix_type fullcycle
_refine_ls_number_parameters 711
_refine_ls_number_reflns 15311
_refine_ls_number_restraints 0
_refine_ls_restrained_S_all 0.978
_refine_ls_R_factor_all 0.1010
_refine_ls_R_factor_gt 0.0737
_refine_ls_shift/su_max 0.005
_refine_ls_shift/su_mean 0.002
_refine_ls_structure_factor_coef Fsqd
_refine_ls_weighting_details 'calc w=1/[\s^2^(Fo^2^)+(0.1388P)^2^+16.2472P] where P=(Fo^2^+2Fc^2^)/3'
_refine_ls_weighting_scheme calc
_refine_ls_wR_factor_gt 0.2210
_refine_ls_wR_factor_ref 0.2411
_reflns_number_gt 11056
_reflns_number_total 15311
_reflns_threshold_expression >2sigma(I)
_cod_data_source_file b703308g.txt
_cod_data_source_block complex2_
_cod_depositor_comments
;
The following automatic conversions were performed:
'_symmetry_cell_setting' value 'Triclinic' changed to 'triclinic'
according to '/home/saulius/struct/CIF-dictionaries/cif_core.dic'
dictionary named 'cif_core.dic' version 2.4.1 from 2010-06-29.

Automatic conversion script
Id: cif_fix_enum 1527 2010-12-29 10:47:43Z saulius 
;
_cod_original_cell_volume 3301.8(12)
_cod_database_code 7005578

loop_
_symmetry_equiv_pos_as_xyz
'x, y, z'
'-x, -y, -z'

loop_
_atom_site_label
_atom_site_type_symbol
_atom_site_fract_x
_atom_site_fract_y
_atom_site_fract_z
_atom_site_U_iso_or_equiv
_atom_site_adp_type
_atom_site_occupancy
_atom_site_symmetry_multiplicity
_atom_site_calc_flag
_atom_site_refinement_flags
_atom_site_disorder_assembly
_atom_site_disorder_group
Pd1 Pd 0.62851(7) 0.47400(6) 0.01233(6) 0.0807(3) Uani 1 1 d . . .
Pd2 Pd 0.67272(4) 0.29659(3) 0.16642(3) 0.03620(13) Uani 1 1 d . . .
Pd3 Pd 0.68024(4) 0.28692(4) 0.32106(3) 0.03830(14) Uani 1 1 d . . .
Pd4 Pd 0.49209(6) 0.26151(5) 0.48275(5) 0.0632(2) Uani 1 1 d . . .
Cl1 Cl 0.52357(17) 0.59075(16) -0.08332(15) 0.0628(5) Uani 1 1 d . . .
Cl2 Cl 0.62009(17) 0.31513(15) 0.02773(13) 0.0566(5) Uani 1 1 d . . .
Cl3 Cl 0.59037(16) 0.44977(13) 0.16378(14) 0.0542(5) Uani 1 1 d . . .
Cl4 Cl 0.50082(15) 0.29673(17) 0.33369(15) 0.0616(5) Uani 1 1 d . . .
Cl5 Cl 0.65029(18) 0.3121(2) 0.46543(15) 0.0700(7) Uani 1 1 d . . .
P1 P 0.77139(12) 0.17064(11) 0.18115(10) 0.0296(3) Uani 1 1 d . . .
P2 P 0.84015(13) 0.25323(11) 0.29521(10) 0.0316(3) Uani 1 1 d . . .
O1 O 0.7370(3) 0.0772(3) 0.2328(3) 0.0353(10) Uani 1 1 d . . .
O2 O 0.8260(4) 0.1392(3) 0.0954(3) 0.0362(10) Uani 1 1 d . . .
O3 O 0.9003(4) 0.2121(3) 0.3740(3) 0.0387(10) Uani 1 1 d . . .
O4 O 0.9144(4) 0.3225(3) 0.2432(3) 0.0370(10) Uani 1 1 d . . .
O5 O 0.2848(13) 0.5610(16) 0.3147(11) 0.107(6) Uani 0.50 1 d P . .
O6 O 0.4849(19) 0.4115(19) 0.386(2) 0.200(16) Uani 0.50 1 d P . .
N1 N 0.8677(4) 0.1741(3) 0.2342(3) 0.0300(11) Uani 1 1 d . . .
C1 C 0.6937(5) 0.0115(4) 0.2070(4) 0.0381(15) Uani 1 1 d . . .
C2 C 0.5893(6) 0.0226(6) 0.2085(6) 0.0512(19) Uani 1 1 d . . .
C3 C 0.5510(8) -0.0456(7) 0.1834(7) 0.071(3) Uani 1 1 d . . .
H3 H 0.4829 -0.0407 0.1816 0.085 Uiso 1 1 calc R . .
C4 C 0.6109(9) -0.1184(7) 0.1617(7) 0.076(3) Uani 1 1 d . . .
H4 H 0.5835 -0.1615 0.1431 0.091 Uiso 1 1 calc R . .
C5 C 0.7108(8) -0.1301(6) 0.1665(6) 0.066(3) Uani 1 1 d . . .
H5 H 0.7502 -0.1817 0.1526 0.080 Uiso 1 1 calc R . .
C6 C 0.7542(6) -0.0661(5) 0.1919(5) 0.0467(17) Uani 1 1 d . . .
C7 C 0.5208(6) 0.1015(6) 0.2374(6) 0.059(2) Uani 1 1 d . . .
H7 H 0.5624 0.1423 0.2500 0.071 Uiso 1 1 calc R . .
C8 C 0.4560(8) 0.0676(8) 0.3182(8) 0.083(3) Uani 1 1 d . . .
H8A H 0.4146 0.0272 0.3077 0.125 Uiso 1 1 calc R . .
H8B H 0.4148 0.1178 0.3381 0.125 Uiso 1 1 calc R . .
H8C H 0.4977 0.0364 0.3599 0.125 Uiso 1 1 calc R . .
C9 C 0.4554(9) 0.1554(9) 0.1727(9) 0.091(4) Uani 1 1 d . . .
H9A H 0.4964 0.1743 0.1212 0.136 Uiso 1 1 calc R . .
H9B H 0.4191 0.2074 0.1930 0.136 Uiso 1 1 calc R . .
H9C H 0.4095 0.1185 0.1632 0.136 Uiso 1 1 calc R . .
C10 C 0.8633(7) -0.0830(6) 0.2024(6) 0.056(2) Uani 1 1 d . . .
H10 H 0.8755 -0.0361 0.2308 0.068 Uiso 1 1 calc R . .
C11 C 0.9337(8) -0.0769(7) 0.1222(8) 0.080(3) Uani 1 1 d . . .
H11A H 0.9308 -0.1268 0.0959 0.121 Uiso 1 1 calc R . .
H11B H 1.0003 -0.0784 0.1344 0.121 Uiso 1 1 calc R . .
H11C H 0.9149 -0.0214 0.0851 0.121 Uiso 1 1 calc R . .
C12 C 0.8900(9) -0.1744(7) 0.2606(8) 0.083(3) Uani 1 1 d . . .
H12A H 0.8537 -0.1736 0.3153 0.125 Uiso 1 1 calc R . .
H12B H 0.9602 -0.1841 0.2646 0.125 Uiso 1 1 calc R . .
H12C H 0.8728 -0.2221 0.2379 0.125 Uiso 1 1 calc R . .
C13 C 0.8282(5) 0.1849(5) 0.0104(4) 0.0379(15) Uani 1 1 d . . .
C14 C 0.8792(6) 0.2588(5) -0.0192(5) 0.0447(16) Uani 1 1 d . . .
C15 C 0.8789(7) 0.2997(6) -0.1023(5) 0.059(2) Uani 1 1 d . . .
H15 H 0.9111 0.3504 -0.1226 0.071 Uiso 1 1 calc R . .
C16 C 0.8323(8) 0.2672(7) -0.1553(5) 0.068(3) Uani 1 1 d . . .
H16 H 0.8322 0.2957 -0.2110 0.082 Uiso 1 1 calc R . .
C17 C 0.7858(7) 0.1923(7) -0.1256(5) 0.061(2) Uani 1 1 d . . .
H17 H 0.7552 0.1700 -0.1623 0.073 Uiso 1 1 calc R . .
C18 C 0.7827(6) 0.1485(6) -0.0428(5) 0.0494(18) Uani 1 1 d . . .
C19 C 0.9387(6) 0.2969(6) 0.0347(5) 0.0495(18) Uani 1 1 d . . .
H19 H 0.9271 0.2652 0.0929 0.059 Uiso 1 1 calc R . .
C20 C 1.0503(8) 0.2782(9) 0.0030(8) 0.086(3) Uani 1 1 d . . .
H20A H 1.0685 0.2148 0.0033 0.129 Uiso 1 1 calc R . .
H20B H 1.0886 0.2969 0.0390 0.129 Uiso 1 1 calc R . .
H20C H 1.0633 0.3111 -0.0530 0.129 Uiso 1 1 calc R . .
C21 C 0.9079(10) 0.3990(6) 0.0327(7) 0.081(3) Uani 1 1 d . . .
H21A H 0.9192 0.4311 -0.0239 0.121 Uiso 1 1 calc R . .
H21B H 0.9468 0.4194 0.0672 0.121 Uiso 1 1 calc R . .
H21C H 0.8386 0.4100 0.0535 0.121 Uiso 1 1 calc R . .
C22 C 0.7282(7) 0.0654(6) -0.0140(6) 0.058(2) Uani 1 1 d . . .
H22 H 0.7316 0.0439 0.0461 0.069 Uiso 1 1 calc R . .
C23 C 0.6198(8) 0.0866(9) -0.0285(8) 0.090(4) Uani 1 1 d . . .
H23A H 0.5885 0.1362 -0.0020 0.135 Uiso 1 1 calc R . .
H23B H 0.5867 0.0347 -0.0052 0.135 Uiso 1 1 calc R . .
H23C H 0.6155 0.1025 -0.0877 0.135 Uiso 1 1 calc R . .
C24 C 0.7790(11) -0.0112(7) -0.0618(7) 0.088(4) Uani 1 1 d . . .
H24A H 0.7711 0.0071 -0.1202 0.133 Uiso 1 1 calc R . .
H24B H 0.7485 -0.0648 -0.0391 0.133 Uiso 1 1 calc R . .
H24C H 0.8486 -0.0231 -0.0555 0.133 Uiso 1 1 calc R . .
C25 C 0.8654(6) 0.1860(5) 0.4613(4) 0.0473(18) Uani 1 1 d . . .
C26 C 0.8163(8) 0.1091(6) 0.4902(5) 0.056(2) Uani 1 1 d . . .
C27 C 0.7878(10) 0.0875(7) 0.5743(6) 0.076(3) Uani 1 1 d . . .
H27 H 0.7540 0.0380 0.5952 0.091 Uiso 1 1 calc R . .
C28 C 0.8083(10) 0.1381(9) 0.6295(6) 0.092(4) Uani 1 1 d . . .
H28 H 0.7905 0.1209 0.6869 0.111 Uiso 1 1 calc R . .
C29 C 0.8543(9) 0.2126(7) 0.5998(6) 0.073(3) Uani 1 1 d . . .
H29 H 0.8634 0.2478 0.6372 0.088 Uiso 1 1 calc R . .
C30 C 0.8884(7) 0.2381(6) 0.5152(5) 0.054(2) Uani 1 1 d . . .
C31 C 0.7993(8) 0.0481(6) 0.4342(6) 0.064(3) Uani 1 1 d . . .
H31 H 0.8240 0.0743 0.3766 0.076 Uiso 1 1 calc R . .
C32 C 0.6855(9) 0.0444(8) 0.4373(7) 0.080(3) Uani 1 1 d . . .
H32A H 0.6594 0.0169 0.4926 0.121 Uiso 1 1 calc R . .
H32B H 0.6757 0.0094 0.3975 0.121 Uiso 1 1 calc R . .
H32C H 0.6515 0.1044 0.4235 0.121 Uiso 1 1 calc R . .
C33 C 0.8586(11) -0.0441(7) 0.4557(7) 0.091(4) Uani 1 1 d . . .
H33A H 0.9282 -0.0383 0.4492 0.136 Uiso 1 1 calc R . .
H33B H 0.8475 -0.0818 0.4188 0.136 Uiso 1 1 calc R . .
H33C H 0.8378 -0.0707 0.5127 0.136 Uiso 1 1 calc R . .
C34 C 0.9438(8) 0.3166(6) 0.4874(5) 0.059(2) Uani 1 1 d . . .
H34 H 0.9692 0.3189 0.4279 0.071 Uiso 1 1 calc R . .
C35 C 0.8761(10) 0.4046(7) 0.4954(8) 0.084(3) Uani 1 1 d . . .
H35A H 0.8191 0.4084 0.4669 0.127 Uiso 1 1 calc R . .
H35B H 0.9119 0.4545 0.4708 0.127 Uiso 1 1 calc R . .
H35C H 0.8546 0.4062 0.5536 0.127 Uiso 1 1 calc R . .
C36 C 1.0325(9) 0.3093(8) 0.5349(7) 0.082(3) Uani 1 1 d . . .
H36A H 1.0092 0.3130 0.5925 0.123 Uiso 1 1 calc R . .
H36B H 1.0706 0.3577 0.5102 0.123 Uiso 1 1 calc R . .
H36C H 1.0735 0.2527 0.5321 0.123 Uiso 1 1 calc R . .
C37 C 0.9567(6) 0.3904(5) 0.2658(4) 0.0415(16) Uani 1 1 d . . .
C38 C 0.9047(7) 0.4756(5) 0.2642(5) 0.0497(18) Uani 1 1 d . . .
C39 C 0.9557(8) 0.5407(6) 0.2823(6) 0.066(3) Uani 1 1 d . . .
H39 H 0.9225 0.5984 0.2841 0.079 Uiso 1 1 calc R . .
C40 C 1.0529(8) 0.5212(7) 0.2972(6) 0.068(3) Uani 1 1 d . . .
H40 H 1.0850 0.5658 0.3083 0.081 Uiso 1 1 calc R . .
C41 C 1.1025(8) 0.4377(7) 0.2960(6) 0.067(3) Uani 1 1 d . . .
H41 H 1.1690 0.4263 0.3052 0.081 Uiso 1 1 calc R . .
C42 C 1.0577(6) 0.3692(6) 0.2815(5) 0.0504(19) Uani 1 1 d . . .
C43 C 0.8001(7) 0.5014(5) 0.2427(6) 0.055(2) Uani 1 1 d . . .
H43 H 0.7797 0.4484 0.2283 0.066 Uiso 1 1 calc R . .
C44 C 0.7963(9) 0.5762(7) 0.1655(7) 0.076(3) Uani 1 1 d . . .
H44A H 0.8149 0.6296 0.1778 0.114 Uiso 1 1 calc R . .
H44B H 0.7299 0.5889 0.1503 0.114 Uiso 1 1 calc R . .
H44C H 0.8416 0.5573 0.1198 0.114 Uiso 1 1 calc R . .
C45 C 0.7256(9) 0.5285(9) 0.3150(7) 0.084(3) Uani 1 1 d . . .
H45A H 0.7157 0.4763 0.3575 0.126 Uiso 1 1 calc R . .
H45B H 0.6633 0.5546 0.2948 0.126 Uiso 1 1 calc R . .
H45C H 0.7507 0.5719 0.3382 0.126 Uiso 1 1 calc R . .
C46 C 1.1181(6) 0.2771(7) 0.2761(6) 0.062(2) Uani 1 1 d . . .
H46 H 1.0706 0.2336 0.2845 0.074 Uiso 1 1 calc R . .
C47 C 1.1891(11) 0.2434(11) 0.3422(9) 0.109(5) Uani 1 1 d . . .
H47A H 1.1961 0.1787 0.3557 0.164 Uiso 1 1 calc R . .
H47B H 1.1629 0.2677 0.3918 0.164 Uiso 1 1 calc R . .
H47C H 1.2530 0.2625 0.3207 0.164 Uiso 1 1 calc R . .
C48 C 1.1755(11) 0.2751(10) 0.1941(8) 0.100(4) Uani 1 1 d . . .
H48A H 1.1357 0.3069 0.1513 0.150 Uiso 1 1 calc R . .
H48B H 1.1944 0.2137 0.1868 0.150 Uiso 1 1 calc R . .
H48C H 1.2341 0.3034 0.1900 0.150 Uiso 1 1 calc R . .
C49 C 0.9705(6) 0.1286(5) 0.2126(5) 0.0474(17) Uani 1 1 d . . .
H49A H 1.0141 0.1748 0.1935 0.057 Uiso 1 1 calc R . .
H49B H 0.9698 0.0992 0.1657 0.057 Uiso 1 1 calc R . .
C50 C 1.0159(6) 0.0590(6) 0.2820(6) 0.059(2) Uani 1 1 d . . .
H50A H 1.0204 0.0875 0.3279 0.089 Uiso 1 1 calc R . .
H50B H 1.0812 0.0338 0.2607 0.089 Uiso 1 1 calc R . .
H50C H 0.9745 0.0119 0.3010 0.089 Uiso 1 1 calc R . .
C51 C 0.6782(10) 0.5081(10) -0.1190(8) 0.093(4) Uani 1 1 d . . .
C52 C 0.6371(15) 0.5787(17) -0.0883(12) 0.152(8) Uani 1 1 d . . .
C53 C 0.6526(10) 0.6148(9) -0.0222(8) 0.090(4) Uani 1 1 d . . .
C54 C 0.3450(13) 0.2190(15) 0.5165(12) 0.144(7) Uani 1 1 d . . .
C55 C 0.3985(16) 0.1905(18) 0.5782(13) 0.179(11) Uani 1 1 d . . .
C56 C 0.4568(17) 0.2301(15) 0.6141(9) 0.155(8) Uani 1 1 d . . .
C57 C 0.402(3) 0.523(2) 0.384(2) 0.148(16) Uani 0.50 1 d P . .
C58 C 0.3567(18) 0.568(2) 0.327(2) 0.108(12) Uani 0.50 1 d P . .
C59 C 0.416(3) 0.637(3) 0.261(3) 0.16(2) Uani 0.50 1 d P . .

loop_
_atom_site_aniso_label
_atom_site_aniso_U_11
_atom_site_aniso_U_22
_atom_site_aniso_U_33
_atom_site_aniso_U_23
_atom_site_aniso_U_13
_atom_site_aniso_U_12
Pd1 0.0799(6) 0.0767(6) 0.0795(6) -0.0015(4) -0.0137(4) -0.0057(4)
Pd2 0.0355(3) 0.0324(3) 0.0396(3) -0.0070(2) -0.0068(2) 0.0014(2)
Pd3 0.0369(3) 0.0390(3) 0.0393(3) -0.0131(2) 0.0011(2) -0.0041(2)
Pd4 0.0685(5) 0.0603(4) 0.0613(4) -0.0146(3) 0.0050(3) -0.0177(3)
Cl1 0.0574(12) 0.0627(13) 0.0621(13) -0.0019(10) -0.0121(10) 0.0029(10)
Cl2 0.0603(12) 0.0566(12) 0.0523(11) -0.0150(9) -0.0163(9) 0.0087(9)
Cl3 0.0602(12) 0.0396(9) 0.0604(12) -0.0115(8) -0.0135(9) 0.0088(8)
Cl4 0.0396(10) 0.0783(15) 0.0661(13) -0.0211(11) 0.0017(9) -0.0030(10)
Cl5 0.0569(13) 0.1032(19) 0.0593(13) -0.0429(13) 0.0038(10) -0.0130(12)
P1 0.0319(8) 0.0282(8) 0.0304(8) -0.0086(6) -0.0039(6) -0.0046(6)
P2 0.0372(8) 0.0298(8) 0.0295(8) -0.0087(6) -0.0023(6) -0.0078(6)
O1 0.041(2) 0.031(2) 0.037(2) -0.0060(18) -0.005(2) -0.0113(19)
O2 0.043(3) 0.035(2) 0.032(2) -0.0092(19) -0.0051(19) -0.005(2)
O3 0.047(3) 0.044(3) 0.029(2) -0.008(2) -0.009(2) -0.010(2)
O4 0.042(3) 0.035(2) 0.036(2) -0.0071(19) -0.004(2) -0.013(2)
O5 0.066(10) 0.18(2) 0.087(12) -0.037(12) -0.016(9) -0.012(11)
O6 0.14(2) 0.17(2) 0.32(4) -0.18(3) 0.11(2) -0.075(18)
N1 0.031(3) 0.032(3) 0.031(3) -0.013(2) -0.005(2) -0.006(2)
C1 0.044(4) 0.032(3) 0.041(4) -0.008(3) -0.008(3) -0.010(3)
C2 0.044(4) 0.053(5) 0.061(5) -0.013(4) -0.013(4) -0.012(3)
C3 0.068(6) 0.063(6) 0.094(8) -0.021(5) -0.025(5) -0.023(5)
C4 0.090(8) 0.058(6) 0.097(8) -0.027(5) -0.030(6) -0.027(5)
C5 0.091(7) 0.042(5) 0.076(6) -0.027(4) -0.018(5) -0.011(5)
C6 0.052(4) 0.041(4) 0.047(4) -0.011(3) -0.005(3) -0.005(3)
C7 0.038(4) 0.060(5) 0.083(6) -0.021(5) 0.001(4) -0.014(4)
C8 0.062(6) 0.092(8) 0.091(8) -0.020(7) 0.003(6) -0.005(6)
C9 0.076(8) 0.083(8) 0.107(10) -0.006(7) -0.016(7) -0.005(6)
C10 0.058(5) 0.046(4) 0.069(6) -0.023(4) -0.016(4) 0.008(4)
C11 0.063(6) 0.064(6) 0.108(9) -0.023(6) 0.002(6) 0.009(5)
C12 0.096(8) 0.062(6) 0.088(8) -0.007(6) -0.029(7) 0.006(6)
C13 0.037(3) 0.044(4) 0.032(3) -0.012(3) -0.002(3) -0.002(3)
C14 0.056(4) 0.042(4) 0.036(4) -0.007(3) -0.004(3) -0.007(3)
C15 0.075(6) 0.060(5) 0.039(4) -0.006(4) 0.001(4) -0.015(4)
C16 0.087(7) 0.081(7) 0.033(4) -0.001(4) -0.010(4) -0.011(6)
C17 0.070(6) 0.079(6) 0.037(4) -0.018(4) -0.012(4) -0.008(5)
C18 0.046(4) 0.062(5) 0.043(4) -0.020(4) -0.005(3) -0.001(4)
C19 0.058(5) 0.052(5) 0.041(4) -0.008(3) 0.001(3) -0.021(4)
C20 0.065(6) 0.118(10) 0.086(8) -0.032(7) 0.001(6) -0.038(7)
C21 0.127(10) 0.048(5) 0.074(7) -0.007(5) -0.020(7) -0.029(6)
C22 0.068(6) 0.065(5) 0.050(5) -0.021(4) -0.015(4) -0.013(4)
C23 0.071(7) 0.119(10) 0.098(9) -0.033(8) -0.021(6) -0.038(7)
C24 0.129(11) 0.064(7) 0.077(7) -0.020(6) -0.016(7) -0.015(7)
C25 0.062(5) 0.052(4) 0.029(3) -0.007(3) -0.007(3) -0.010(4)
C26 0.084(6) 0.049(5) 0.037(4) -0.004(3) -0.010(4) -0.018(4)
C27 0.121(9) 0.062(6) 0.045(5) -0.005(4) 0.000(5) -0.035(6)
C28 0.118(10) 0.119(10) 0.035(5) -0.008(6) -0.001(6) -0.019(8)
C29 0.107(8) 0.080(7) 0.042(5) -0.015(5) -0.012(5) -0.032(6)
C30 0.076(6) 0.056(5) 0.033(4) -0.008(3) -0.014(4) -0.013(4)
C31 0.104(8) 0.044(4) 0.046(5) 0.002(4) -0.004(5) -0.034(5)
C32 0.093(8) 0.082(7) 0.068(6) 0.002(5) 0.001(6) -0.047(6)
C33 0.147(12) 0.044(5) 0.075(7) -0.003(5) -0.008(7) -0.009(6)
C34 0.085(6) 0.060(5) 0.041(4) -0.018(4) -0.014(4) -0.018(5)
C35 0.110(9) 0.062(6) 0.087(8) -0.007(6) -0.041(7) -0.012(6)
C36 0.090(8) 0.087(8) 0.079(7) -0.023(6) -0.026(6) -0.018(6)
C37 0.053(4) 0.045(4) 0.032(3) -0.007(3) -0.004(3) -0.023(3)
C38 0.065(5) 0.038(4) 0.049(4) -0.008(3) -0.008(4) -0.015(4)
C39 0.092(7) 0.040(4) 0.074(6) -0.009(4) -0.020(5) -0.026(5)
C40 0.079(7) 0.064(6) 0.074(6) -0.015(5) -0.019(5) -0.036(5)
C41 0.064(6) 0.082(7) 0.063(6) -0.005(5) -0.013(5) -0.039(5)
C42 0.050(4) 0.054(5) 0.050(4) -0.002(4) -0.010(4) -0.020(4)
C43 0.064(5) 0.038(4) 0.065(5) -0.008(4) -0.016(4) -0.008(4)
C44 0.101(8) 0.055(6) 0.069(6) 0.003(5) -0.022(6) -0.011(5)
C45 0.080(8) 0.090(8) 0.076(7) -0.007(6) -0.009(6) -0.007(6)
C46 0.042(4) 0.068(6) 0.076(6) -0.008(5) -0.006(4) -0.014(4)
C47 0.099(10) 0.120(11) 0.105(10) -0.030(9) -0.028(8) 0.025(8)
C48 0.113(11) 0.102(10) 0.079(8) -0.029(7) 0.014(7) -0.009(8)
C49 0.047(4) 0.052(4) 0.046(4) -0.017(3) -0.010(3) -0.002(3)
C50 0.046(4) 0.062(5) 0.072(6) -0.020(4) -0.019(4) 0.008(4)
C51 0.097(9) 0.103(10) 0.063(7) -0.008(6) 0.021(6) -0.005(7)
C52 0.136(15) 0.21(2) 0.122(14) -0.033(14) 0.047(12) -0.118(16)
C53 0.101(9) 0.085(8) 0.085(8) 0.005(7) -0.011(7) -0.040(7)
C54 0.110(12) 0.21(2) 0.104(12) 0.029(12) 0.010(10) -0.086(13)
C55 0.145(17) 0.27(3) 0.116(14) 0.065(16) -0.012(12) -0.133(19)
C56 0.20(2) 0.22(2) 0.057(8) 0.003(10) 0.018(10) -0.122(18)
C57 0.21(4) 0.11(2) 0.13(3) -0.10(2) -0.07(3) 0.10(2)
C58 0.057(13) 0.14(2) 0.17(3) -0.13(2) -0.049(17) 0.023(15)
C59 0.09(2) 0.16(3) 0.29(6) -0.15(4) -0.11(3) 0.05(2)

loop_
_atom_type_symbol
_atom_type_description
_atom_type_scat_dispersion_real
_atom_type_scat_dispersion_imag
_atom_type_scat_source
C C 0.0033 0.0016 'International Tables Vol C Tables 4.2.6.8 and 6.1.1.4'
H H 0.0000 0.0000 'International Tables Vol C Tables 4.2.6.8 and 6.1.1.4'
N N 0.0061 0.0033 'International Tables Vol C Tables 4.2.6.8 and 6.1.1.4'
O O 0.0106 0.0060 'International Tables Vol C Tables 4.2.6.8 and 6.1.1.4'
P P 0.1023 0.0942 'International Tables Vol C Tables 4.2.6.8 and 6.1.1.4'
Pd Pd -0.9988 1.0072 'International Tables Vol C Tables 4.2.6.8 and 6.1.1.4'
Cl Cl 0.1484 0.1585 'International Tables Vol C Tables 4.2.6.8 and 6.1.1.4'

loop_
_geom_angle_atom_site_label_1
_geom_angle_atom_site_label_2
_geom_angle_atom_site_label_3
_geom_angle
_geom_angle_site_symmetry_1
_geom_angle_site_symmetry_3
_geom_angle_publ_flag
C52 Pd1 C51 35.8(7) . . ?
C52 Pd1 C53 37.7(6) . . ?
C51 Pd1 C53 69.2(5) . . ?
C52 Pd1 Cl2 134.2(6) . . ?
C51 Pd1 Cl2 101.2(4) . . ?
C53 Pd1 Cl2 169.9(4) . . ?
C52 Pd1 Cl3 139.5(7) . . ?
C51 Pd1 Cl3 171.2(4) . . ?
C53 Pd1 Cl3 103.9(4) . . ?
Cl2 Pd1 Cl3 85.31(7) . . ?
C52 Pd1 Cl1 126.7(6) . 2_665 ?
C51 Pd1 Cl1 129.3(4) . 2_665 ?
C53 Pd1 Cl1 128.9(4) . 2_665 ?
Cl2 Pd1 Cl1 59.39(8) . 2_665 ?
Cl3 Pd1 Cl1 59.15(8) . 2_665 ?
C52 Pd1 Cl1 37.0(6) . . ?
C51 Pd1 Cl1 59.4(4) . . ?
C53 Pd1 Cl1 57.1(4) . . ?
Cl2 Pd1 Cl1 121.46(8) . . ?
Cl3 Pd1 Cl1 122.13(7) . . ?
Cl1 Pd1 Cl1 89.78(8) 2_665 . ?
P1 Pd2 Cl3 166.96(7) . . ?
P1 Pd2 Cl2 105.12(6) . . ?
Cl3 Pd2 Cl2 84.58(7) . . ?
P1 Pd2 Pd3 84.78(4) . . ?
Cl3 Pd2 Pd3 87.46(5) . . ?
Cl2 Pd2 Pd3 165.39(5) . . ?
P2 Pd3 Cl4 166.98(7) . . ?
P2 Pd3 Cl5 105.27(7) . . ?
Cl4 Pd3 Cl5 84.39(8) . . ?
P2 Pd3 Pd2 87.47(4) . . ?
Cl4 Pd3 Pd2 84.62(6) . . ?
Cl5 Pd3 Pd2 164.14(7) . . ?
C55 Pd4 C56 37.2(8) . . ?
C55 Pd4 C54 35.5(7) . . ?
C56 Pd4 C54 69.1(7) . . ?
C55 Pd4 Cl5 138.1(6) . . ?
C56 Pd4 Cl5 103.3(6) . . ?
C54 Pd4 Cl5 171.9(6) . . ?
C55 Pd4 Cl4 134.0(7) . . ?
C56 Pd4 Cl4 169.7(6) . . ?
C54 Pd4 Cl4 100.9(5) . . ?
Cl5 Pd4 Cl4 86.62(8) . . ?
C55 Pd4 O6 138.3(9) . . ?
C56 Pd4 O6 130.0(8) . . ?
C54 Pd4 O6 110.9(8) . . ?
Cl5 Pd4 O6 71.5(7) . . ?
Cl4 Pd4 O6 50.1(6) . . ?
C52 Cl1 Cl3 133.7(8) . 2_665 ?
C52 Cl1 Cl2 139.2(9) . 2_665 ?
Cl3 Cl1 Cl2 85.20(10) 2_665 2_665 ?
C52 Cl1 Pd1 144.1(8) . 2_665 ?
Cl3 Cl1 Pd1 59.38(8) 2_665 2_665 ?
Cl2 Cl1 Pd1 58.95(8) 2_665 2_665 ?
C52 Cl1 Pd1 54.0(8) . . ?
Cl3 Cl1 Pd1 122.48(11) 2_665 . ?
Cl2 Cl1 Pd1 121.57(11) 2_665 . ?
Pd1 Cl1 Pd1 90.22(8) 2_665 . ?
Pd1 Cl2 Cl1 61.66(8) . 2_665 ?
Pd1 Cl2 Pd2 87.51(7) . . ?
Cl1 Cl2 Pd2 84.80(9) 2_665 . ?
Cl1 Cl3 Pd1 61.48(8) 2_665 . ?
Cl1 Cl3 Pd2 85.17(9) 2_665 . ?
Pd1 Cl3 Pd2 87.52(7) . . ?
O6 Cl4 Pd4 68.0(11) . . ?
O6 Cl4 Pd3 90.6(7) . . ?
Pd4 Cl4 Pd3 90.53(8) . . ?
Pd4 Cl5 Pd3 90.22(8) . . ?
O1 P1 O2 100.4(2) . . ?
O1 P1 N1 98.5(3) . . ?
O2 P1 N1 103.6(3) . . ?
O1 P1 Pd2 123.33(19) . . ?
O2 P1 Pd2 115.95(19) . . ?
N1 P1 Pd2 112.17(19) . . ?
O3 P2 O4 99.1(3) . . ?
O3 P2 N1 104.2(3) . . ?
O4 P2 N1 98.2(3) . . ?
O3 P2 Pd3 117.3(2) . . ?
O4 P2 Pd3 124.6(2) . . ?
N1 P2 Pd3 110.30(19) . . ?
C1 O1 P1 130.5(4) . . ?
C13 O2 P1 130.8(4) . . ?
C25 O3 P2 130.7(5) . . ?
C37 O4 P2 132.3(4) . . ?
C57 O6 Cl4 139(2) . . ?
C57 O6 Pd4 134.9(18) . . ?
Cl4 O6 Pd4 61.9(8) . . ?
C49 N1 P2 123.9(4) . . ?
C49 N1 P1 122.6(4) . . ?
P2 N1 P1 111.9(3) . . ?
C6 C1 O1 117.8(6) . . ?
C6 C1 C2 122.9(7) . . ?
O1 C1 C2 118.7(6) . . ?
C3 C2 C1 115.8(8) . . ?
C3 C2 C7 120.9(8) . . ?
C1 C2 C7 123.3(7) . . ?
C4 C3 C2 121.3(9) . . ?
C4 C3 H3 119.3 . . ?
C2 C3 H3 119.3 . . ?
C3 C4 C5 121.3(9) . . ?
C3 C4 H4 119.3 . . ?
C5 C4 H4 119.3 . . ?
C4 C5 C6 120.8(9) . . ?
C4 C5 H5 119.6 . . ?
C6 C5 H5 119.6 . . ?
C1 C6 C5 117.3(8) . . ?
C1 C6 C10 122.7(7) . . ?
C5 C6 C10 120.0(8) . . ?
C2 C7 C9 114.1(9) . . ?
C2 C7 C8 109.4(8) . . ?
C9 C7 C8 109.8(9) . . ?
C2 C7 H7 107.8 . . ?
C9 C7 H7 107.8 . . ?
C8 C7 H7 107.8 . . ?
C7 C8 H8A 109.5 . . ?
C7 C8 H8B 109.5 . . ?
H8A C8 H8B 109.5 . . ?
C7 C8 H8C 109.5 . . ?
H8A C8 H8C 109.5 . . ?
H8B C8 H8C 109.5 . . ?
C7 C9 H9A 109.5 . . ?
C7 C9 H9B 109.5 . . ?
H9A C9 H9B 109.5 . . ?
C7 C9 H9C 109.5 . . ?
H9A C9 H9C 109.5 . . ?
H9B C9 H9C 109.5 . . ?
C11 C10 C6 115.4(8) . . ?
C11 C10 C12 109.7(8) . . ?
C6 C10 C12 111.4(8) . . ?
C11 C10 H10 106.6 . . ?
C6 C10 H10 106.6 . . ?
C12 C10 H10 106.6 . . ?
C10 C11 H11A 109.5 . . ?
C10 C11 H11B 109.5 . . ?
H11A C11 H11B 109.5 . . ?
C10 C11 H11C 109.5 . . ?
H11A C11 H11C 109.5 . . ?
H11B C11 H11C 109.5 . . ?
C10 C12 H12A 109.5 . . ?
C10 C12 H12B 109.5 . . ?
H12A C12 H12B 109.5 . . ?
C10 C12 H12C 109.5 . . ?
H12A C12 H12C 109.5 . . ?
H12B C12 H12C 109.5 . . ?
C14 C13 C18 121.5(7) . . ?
C14 C13 O2 121.3(6) . . ?
C18 C13 O2 117.1(7) . . ?
C15 C14 C13 118.4(7) . . ?
C15 C14 C19 117.6(7) . . ?
C13 C14 C19 123.9(7) . . ?
C16 C15 C14 121.2(9) . . ?
C16 C15 H15 119.4 . . ?
C14 C15 H15 119.4 . . ?
C15 C16 C17 119.3(8) . . ?
C15 C16 H16 120.3 . . ?
C17 C16 H16 120.3 . . ?
C16 C17 C18 122.3(8) . . ?
C16 C17 H17 118.8 . . ?
C18 C17 H17 118.8 . . ?
C17 C18 C13 117.1(8) . . ?
C17 C18 C22 119.3(8) . . ?
C13 C18 C22 123.6(7) . . ?
C20 C19 C14 108.5(7) . . ?
C20 C19 C21 110.0(8) . . ?
C14 C19 C21 112.7(8) . . ?
C20 C19 H19 108.5 . . ?
C14 C19 H19 108.5 . . ?
C21 C19 H19 108.5 . . ?
C19 C20 H20A 109.5 . . ?
C19 C20 H20B 109.5 . . ?
H20A C20 H20B 109.5 . . ?
C19 C20 H20C 109.5 . . ?
H20A C20 H20C 109.5 . . ?
H20B C20 H20C 109.5 . . ?
C19 C21 H21A 109.5 . . ?
C19 C21 H21B 109.5 . . ?
H21A C21 H21B 109.5 . . ?
C19 C21 H21C 109.5 . . ?
H21A C21 H21C 109.5 . . ?
H21B C21 H21C 109.5 . . ?
C23 C22 C18 111.8(8) . . ?
C23 C22 C24 108.6(9) . . ?
C18 C22 C24 110.3(8) . . ?
C23 C22 H22 108.7 . . ?
C18 C22 H22 108.7 . . ?
C24 C22 H22 108.7 . . ?
C22 C23 H23A 109.5 . . ?
C22 C23 H23B 109.5 . . ?
H23A C23 H23B 109.5 . . ?
C22 C23 H23C 109.5 . . ?
H23A C23 H23C 109.5 . . ?
H23B C23 H23C 109.5 . . ?
C22 C24 H24A 109.5 . . ?
C22 C24 H24B 109.5 . . ?
H24A C24 H24B 109.5 . . ?
C22 C24 H24C 109.5 . . ?
H24A C24 H24C 109.5 . . ?
H24B C24 H24C 109.5 . . ?
C30 C25 C26 123.1(7) . . ?
C30 C25 O3 116.0(7) . . ?
C26 C25 O3 120.8(6) . . ?
C27 C26 C25 117.2(8) . . ?
C27 C26 C31 119.1(8) . . ?
C25 C26 C31 123.6(7) . . ?
C26 C27 C28 121.3(10) . . ?
C26 C27 H27 119.3 . . ?
C28 C27 H27 119.3 . . ?
C29 C28 C27 120.1(9) . . ?
C29 C28 H28 119.9 . . ?
C27 C28 H28 119.9 . . ?
C28 C29 C30 122.3(9) . . ?
C28 C29 H29 118.9 . . ?
C30 C29 H29 118.9 . . ?
C29 C30 C25 115.8(8) . . ?
C29 C30 C34 119.7(8) . . ?
C25 C30 C34 124.5(7) . . ?
C26 C31 C33 110.6(9) . . ?
C26 C31 C32 110.6(9) . . ?
C33 C31 C32 112.9(9) . . ?
C26 C31 H31 107.5 . . ?
C33 C31 H31 107.5 . . ?
C32 C31 H31 107.5 . . ?
C31 C32 H32A 109.5 . . ?
C31 C32 H32B 109.5 . . ?
H32A C32 H32B 109.5 . . ?
C31 C32 H32C 109.5 . . ?
H32A C32 H32C 109.5 . . ?
H32B C32 H32C 109.5 . . ?
C31 C33 H33A 109.5 . . ?
C31 C33 H33B 109.5 . . ?
H33A C33 H33B 109.5 . . ?
C31 C33 H33C 109.5 . . ?
H33A C33 H33C 109.5 . . ?
H33B C33 H33C 109.5 . . ?
C30 C34 C36 112.6(8) . . ?
C30 C34 C35 111.4(9) . . ?
C36 C34 C35 109.4(8) . . ?
C30 C34 H34 107.8 . . ?
C36 C34 H34 107.8 . . ?
C35 C34 H34 107.8 . . ?
C34 C35 H35A 109.5 . . ?
C34 C35 H35B 109.5 . . ?
H35A C35 H35B 109.5 . . ?
C34 C35 H35C 109.5 . . ?
H35A C35 H35C 109.5 . . ?
H35B C35 H35C 109.5 . . ?
C34 C36 H36A 109.5 . . ?
C34 C36 H36B 109.5 . . ?
H36A C36 H36B 109.5 . . ?
C34 C36 H36C 109.5 . . ?
H36A C36 H36C 109.5 . . ?
H36B C36 H36C 109.5 . . ?
C38 C37 O4 120.5(7) . . ?
C38 C37 C42 122.5(7) . . ?
O4 C37 C42 116.6(7) . . ?
C37 C38 C39 116.4(8) . . ?
C37 C38 C43 123.7(7) . . ?
C39 C38 C43 119.9(8) . . ?
C40 C39 C38 121.6(9) . . ?
C40 C39 H39 119.2 . . ?
C38 C39 H39 119.2 . . ?
C41 C40 C39 120.4(8) . . ?
C41 C40 H40 119.8 . . ?
C39 C40 H40 119.8 . . ?
C40 C41 C42 122.0(9) . . ?
C40 C41 H41 119.0 . . ?
C42 C41 H41 119.0 . . ?
C41 C42 C37 117.0(8) . . ?
C41 C42 C46 120.2(8) . . ?
C37 C42 C46 122.6(7) . . ?
C38 C43 C45 113.4(8) . . ?
C38 C43 C44 110.6(8) . . ?
C45 C43 C44 110.3(8) . . ?
C38 C43 H43 107.4 . . ?
C45 C43 H43 107.4 . . ?
C44 C43 H43 107.4 . . ?
C43 C44 H44A 109.5 . . ?
C43 C44 H44B 109.5 . . ?
H44A C44 H44B 109.5 . . ?
C43 C44 H44C 109.5 . . ?
H44A C44 H44C 109.5 . . ?
H44B C44 H44C 109.5 . . ?
C43 C45 H45A 109.5 . . ?
C43 C45 H45B 109.5 . . ?
H45A C45 H45B 109.5 . . ?
C43 C45 H45C 109.5 . . ?
H45A C45 H45C 109.5 . . ?
H45B C45 H45C 109.5 . . ?
C48 C46 C47 108.0(10) . . ?
C48 C46 C42 112.2(9) . . ?
C47 C46 C42 114.6(9) . . ?
C48 C46 H46 107.2 . . ?
C47 C46 H46 107.2 . . ?
C42 C46 H46 107.2 . . ?
C46 C47 H47A 109.5 . . ?
C46 C47 H47B 109.5 . . ?
H47A C47 H47B 109.5 . . ?
C46 C47 H47C 109.5 . . ?
H47A C47 H47C 109.5 . . ?
H47B C47 H47C 109.5 . . ?
C46 C48 H48A 109.5 . . ?
C46 C48 H48B 109.5 . . ?
H48A C48 H48B 109.5 . . ?
C46 C48 H48C 109.5 . . ?
H48A C48 H48C 109.5 . . ?
H48B C48 H48C 109.5 . . ?
N1 C49 C50 116.9(7) . . ?
N1 C49 H49A 108.1 . . ?
C50 C49 H49A 108.1 . . ?
N1 C49 H49B 108.1 . . ?
C50 C49 H49B 108.1 . . ?
H49A C49 H49B 107.3 . . ?
C49 C50 H50A 109.5 . . ?
C49 C50 H50B 109.5 . . ?
H50A C50 H50B 109.5 . . ?
C49 C50 H50C 109.5 . . ?
H50A C50 H50C 109.5 . . ?
H50B C50 H50C 109.5 . . ?
C52 C51 Pd1 68.5(10) . . ?
C51 C52 C53 134(2) . . ?
C51 C52 Cl1 112.0(15) . . ?
C53 C52 Cl1 103.2(15) . . ?
C51 C52 Pd1 75.7(13) . . ?
C53 C52 Pd1 75.9(11) . . ?
Cl1 C52 Pd1 88.9(6) . . ?
C52 C53 Pd1 66.3(10) . . ?
C55 C54 Pd4 69.2(10) . . ?
C54 C55 C56 133(2) . . ?
C54 C55 Pd4 75.4(10) . . ?
C56 C55 Pd4 71.8(9) . . ?
C55 C56 Pd4 71.1(10) . . ?
C58 C57 O6 129(2) . . ?
O5 C58 C57 126(5) . . ?
O5 C58 C59 117(3) . . ?
C57 C58 C59 116(3) . . ?

loop_
_geom_bond_atom_site_label_1
_geom_bond_atom_site_label_2
_geom_bond_distance
_geom_bond_site_symmetry_2
_geom_bond_publ_flag
Pd1 C52 2.06(2) . ?
Pd1 C51 2.142(12) . ?
Pd1 C53 2.177(12) . ?
Pd1 Cl2 2.410(2) . ?
Pd1 Cl3 2.425(2) . ?
Pd1 Cl1 2.476(2) 2_665 ?
Pd1 Cl1 2.539(2) . ?
Pd2 P1 2.1618(16) . ?
Pd2 Cl3 2.4270(19) . ?
Pd2 Cl2 2.442(2) . ?
Pd2 Pd3 2.5309(9) . ?
Pd3 P2 2.1669(18) . ?
Pd3 Cl4 2.420(2) . ?
Pd3 Cl5 2.442(2) . ?
Pd4 C55 2.100(14) . ?
Pd4 C56 2.109(14) . ?
Pd4 C54 2.175(15) . ?
Pd4 Cl5 2.376(2) . ?
Pd4 Cl4 2.385(2) . ?
Pd4 O6 2.51(4) . ?
Cl1 C52 1.53(2) . ?
Cl1 Cl3 2.419(3) 2_665 ?
Cl1 Cl2 2.421(3) 2_665 ?
Cl1 Pd1 2.476(2) 2_665 ?
Cl2 Cl1 2.421(3) 2_665 ?
Cl3 Cl1 2.419(3) 2_665 ?
Cl4 O6 2.07(2) . ?
P1 O1 1.607(5) . ?
P1 O2 1.616(5) . ?
P1 N1 1.703(5) . ?
P2 O3 1.606(5) . ?
P2 O4 1.611(5) . ?
P2 N1 1.687(5) . ?
O1 C1 1.408(8) . ?
O2 C13 1.425(8) . ?
O3 C25 1.437(8) . ?
O4 C37 1.404(8) . ?
O5 C58 1.06(3) . ?
O6 C57 1.88(4) . ?
N1 C49 1.493(9) . ?
C1 C6 1.379(10) . ?
C1 C2 1.411(11) . ?
C2 C3 1.398(12) . ?
C2 C7 1.516(12) . ?
C3 C4 1.349(15) . ?
C3 H3 0.9300 . ?
C4 C5 1.366(15) . ?
C4 H4 0.9300 . ?
C5 C6 1.385(11) . ?
C5 H5 0.9300 . ?
C6 C10 1.508(12) . ?
C7 C9 1.518(15) . ?
C7 C8 1.525(14) . ?
C7 H7 0.9800 . ?
C8 H8A 0.9600 . ?
C8 H8B 0.9600 . ?
C8 H8C 0.9600 . ?
C9 H9A 0.9600 . ?
C9 H9B 0.9600 . ?
C9 H9C 0.9600 . ?
C10 C11 1.504(14) . ?
C10 C12 1.549(13) . ?
C10 H10 0.9800 . ?
C11 H11A 0.9600 . ?
C11 H11B 0.9600 . ?
C11 H11C 0.9600 . ?
C12 H12A 0.9600 . ?
C12 H12B 0.9600 . ?
C12 H12C 0.9600 . ?
C13 C14 1.389(10) . ?
C13 C18 1.393(10) . ?
C14 C15 1.380(11) . ?
C14 C19 1.541(11) . ?
C15 C16 1.365(13) . ?
C15 H15 0.9300 . ?
C16 C17 1.366(14) . ?
C16 H16 0.9300 . ?
C17 C18 1.384(12) . ?
C17 H17 0.9300 . ?
C18 C22 1.533(12) . ?
C19 C20 1.539(13) . ?
C19 C21 1.546(13) . ?
C19 H19 0.9800 . ?
C20 H20A 0.9600 . ?
C20 H20B 0.9600 . ?
C20 H20C 0.9600 . ?
C21 H21A 0.9600 . ?
C21 H21B 0.9600 . ?
C21 H21C 0.9600 . ?
C22 C23 1.515(14) . ?
C22 C24 1.556(14) . ?
C22 H22 0.9800 . ?
C23 H23A 0.9600 . ?
C23 H23B 0.9600 . ?
C23 H23C 0.9600 . ?
C24 H24A 0.9600 . ?
C24 H24B 0.9600 . ?
C24 H24C 0.9600 . ?
C25 C30 1.404(11) . ?
C25 C26 1.410(12) . ?
C26 C27 1.363(12) . ?
C26 C31 1.503(12) . ?
C27 C28 1.391(15) . ?
C27 H27 0.9300 . ?
C28 C29 1.357(16) . ?
C28 H28 0.9300 . ?
C29 C30 1.392(12) . ?
C29 H29 0.9300 . ?
C30 C34 1.479(12) . ?
C31 C33 1.514(14) . ?
C31 C32 1.564(15) . ?
C31 H31 0.9800 . ?
C32 H32A 0.9600 . ?
C32 H32B 0.9600 . ?
C32 H32C 0.9600 . ?
C33 H33A 0.9600 . ?
C33 H33B 0.9600 . ?
C33 H33C 0.9600 . ?
C34 C36 1.522(14) . ?
C34 C35 1.524(15) . ?
C34 H34 0.9800 . ?
C35 H35A 0.9600 . ?
C35 H35B 0.9600 . ?
C35 H35C 0.9600 . ?
C36 H36A 0.9600 . ?
C36 H36B 0.9600 . ?
C36 H36C 0.9600 . ?
C37 C38 1.378(11) . ?
C37 C42 1.423(11) . ?
C38 C39 1.405(11) . ?
C38 C43 1.502(12) . ?
C39 C40 1.367(14) . ?
C39 H39 0.9300 . ?
C40 C41 1.350(15) . ?
C40 H40 0.9300 . ?
C41 C42 1.372(12) . ?
C41 H41 0.9300 . ?
C42 C46 1.527(13) . ?
C43 C45 1.524(15) . ?
C43 C44 1.525(13) . ?
C43 H43 0.9800 . ?
C44 H44A 0.9600 . ?
C44 H44B 0.9600 . ?
C44 H44C 0.9600 . ?
C45 H45A 0.9600 . ?
C45 H45B 0.9600 . ?
C45 H45C 0.9600 . ?
C46 C48 1.456(15) . ?
C46 C47 1.524(16) . ?
C46 H46 0.9800 . ?
C47 H47A 0.9600 . ?
C47 H47B 0.9600 . ?
C47 H47C 0.9600 . ?
C48 H48A 0.9600 . ?
C48 H48B 0.9600 . ?
C48 H48C 0.9600 . ?
C49 C50 1.527(11) . ?
C49 H49A 0.9700 . ?
C49 H49B 0.9700 . ?
C50 H50A 0.9600 . ?
C50 H50B 0.9600 . ?
C50 H50C 0.9600 . ?
C51 C52 1.29(2) . ?
C52 C53 1.37(2) . ?
C54 C55 1.30(3) . ?
C55 C56 1.34(3) . ?
C57 C58 1.24(4) . ?
C58 C59 1.57(6) . ?

loop_
_geom_torsion_atom_site_label_1
_geom_torsion_atom_site_label_2
_geom_torsion_atom_site_label_3
_geom_torsion_atom_site_label_4
_geom_torsion
_geom_torsion_site_symmetry_1
_geom_torsion_site_symmetry_2
_geom_torsion_site_symmetry_3
_geom_torsion_site_symmetry_4
_geom_torsion_publ_flag
P1 Pd2 Pd3 P2 46.26(6) . . . . ?
Cl3 Pd2 Pd3 P2 -123.25(7) . . . . ?
Cl2 Pd2 Pd3 P2 179.8(2) . . . . ?
P1 Pd2 Pd3 Cl4 -123.38(7) . . . . ?
Cl3 Pd2 Pd3 Cl4 67.11(8) . . . . ?
Cl2 Pd2 Pd3 Cl4 10.1(2) . . . . ?
P1 Pd2 Pd3 Cl5 -169.7(2) . . . . ?
Cl3 Pd2 Pd3 Cl5 20.8(2) . . . . ?
Cl2 Pd2 Pd3 Cl5 -36.2(3) . . . . ?
C51 Pd1 Cl1 C52 -38.8(11) . . . . ?
C53 Pd1 Cl1 C52 45.0(11) . . . . ?
Cl2 Pd1 Cl1 C52 -123.2(11) . . . . ?
Cl3 Pd1 Cl1 C52 131.1(11) . . . . ?
Cl1 Pd1 Cl1 C52 -176.3(11) 2_665 . . . ?
C52 Pd1 Cl1 Cl3 123.3(11) . . . 2_665 ?
C51 Pd1 Cl1 Cl3 84.5(5) . . . 2_665 ?
C53 Pd1 Cl1 Cl3 168.3(5) . . . 2_665 ?
Cl2 Pd1 Cl1 Cl3 0.14(16) . . . 2_665 ?
Cl3 Pd1 Cl1 Cl3 -105.58(12) . . . 2_665 ?
Cl1 Pd1 Cl1 Cl3 -53.03(10) 2_665 . . 2_665 ?
C52 Pd1 Cl1 Cl2 -130.7(11) . . . 2_665 ?
C51 Pd1 Cl1 Cl2 -169.5(5) . . . 2_665 ?
C53 Pd1 Cl1 Cl2 -85.7(5) . . . 2_665 ?
Cl2 Pd1 Cl1 Cl2 106.09(13) . . . 2_665 ?
Cl3 Pd1 Cl1 Cl2 0.37(17) . . . 2_665 ?
Cl1 Pd1 Cl1 Cl2 52.92(11) 2_665 . . 2_665 ?
C52 Pd1 Cl1 Pd1 176.3(11) . . . 2_665 ?
C51 Pd1 Cl1 Pd1 137.6(5) . . . 2_665 ?
C53 Pd1 Cl1 Pd1 -138.6(5) . . . 2_665 ?
Cl2 Pd1 Cl1 Pd1 53.17(11) . . . 2_665 ?
Cl3 Pd1 Cl1 Pd1 -52.55(11) . . . 2_665 ?
Cl1 Pd1 Cl1 Pd1 0.0 2_665 . . 2_665 ?
C52 Pd1 Cl2 Cl1 -113.2(8) . . . 2_665 ?
C51 Pd1 Cl2 Cl1 -129.3(4) . . . 2_665 ?
C53 Pd1 Cl2 Cl1 -147(2) . . . 2_665 ?
Cl3 Pd1 Cl2 Cl1 56.68(8) . . . 2_665 ?
Cl1 Pd1 Cl2 Cl1 -68.45(12) . . . 2_665 ?
C52 Pd1 Cl2 Pd2 161.4(8) . . . . ?
C51 Pd1 Cl2 Pd2 145.3(4) . . . . ?
C53 Pd1 Cl2 Pd2 127(2) . . . . ?
Cl3 Pd1 Cl2 Pd2 -28.76(7) . . . . ?
Cl1 Pd1 Cl2 Pd2 -85.43(9) 2_665 . . . ?
Cl1 Pd1 Cl2 Pd2 -153.88(7) . . . . ?
P1 Pd2 Cl2 Pd1 -142.37(6) . . . . ?
Cl3 Pd2 Cl2 Pd1 28.77(7) . . . . ?
Pd3 Pd2 Cl2 Pd1 86.1(2) . . . . ?
P1 Pd2 Cl2 Cl1 155.87(8) . . . 2_665 ?
Cl3 Pd2 Cl2 Cl1 -32.99(9) . . . 2_665 ?
Pd3 Pd2 Cl2 Cl1 24.3(3) . . . 2_665 ?
C52 Pd1 Cl3 Cl1 111.9(8) . . . 2_665 ?
C53 Pd1 Cl3 Cl1 127.3(4) . . . 2_665 ?
Cl2 Pd1 Cl3 Cl1 -56.90(8) . . . 2_665 ?
Cl1 Pd1 Cl3 Cl1 67.64(12) . . . 2_665 ?
C52 Pd1 Cl3 Pd2 -162.2(8) . . . . ?
C53 Pd1 Cl3 Pd2 -146.9(4) . . . . ?
Cl2 Pd1 Cl3 Pd2 28.95(7) . . . . ?
Cl1 Pd1 Cl3 Pd2 85.85(8) 2_665 . . . ?
Cl1 Pd1 Cl3 Pd2 153.49(7) . . . . ?
P1 Pd2 Cl3 Cl1 171.8(3) . . . 2_665 ?
Cl2 Pd2 Cl3 Cl1 33.00(9) . . . 2_665 ?
Pd3 Pd2 Cl3 Cl1 -134.74(8) . . . 2_665 ?
P1 Pd2 Cl3 Pd1 110.2(3) . . . . ?
Cl2 Pd2 Cl3 Pd1 -28.58(7) . . . . ?
Pd3 Pd2 Cl3 Pd1 163.69(5) . . . . ?
C55 Pd4 Cl4 O6 123.1(14) . . . . ?
C56 Pd4 Cl4 O6 95(4) . . . . ?
C54 Pd4 Cl4 O6 108.3(10) . . . . ?
Cl5 Pd4 Cl4 O6 -68.6(8) . . . . ?
C55 Pd4 Cl4 Pd3 -146.5(11) . . . . ?
C56 Pd4 Cl4 Pd3 -174(4) . . . . ?
C54 Pd4 Cl4 Pd3 -161.3(6) . . . . ?
Cl5 Pd4 Cl4 Pd3 21.77(9) . . . . ?
O6 Pd4 Cl4 Pd3 90.4(8) . . . . ?
P2 Pd3 Cl4 O6 -174.7(11) . . . . ?
Cl5 Pd3 Cl4 O6 46.7(11) . . . . ?
Pd2 Pd3 Cl4 O6 -121.8(11) . . . . ?
P2 Pd3 Cl4 Pd4 117.4(3) . . . . ?
Cl5 Pd3 Cl4 Pd4 -21.22(9) . . . . ?
Pd2 Pd3 Cl4 Pd4 170.23(7) . . . . ?
C55 Pd4 Cl5 Pd3 145.8(13) . . . . ?
C56 Pd4 Cl5 Pd3 161.4(7) . . . . ?
Cl4 Pd4 Cl5 Pd3 -21.57(9) . . . . ?
O6 Pd4 Cl5 Pd3 -70.5(6) . . . . ?
P2 Pd3 Cl5 Pd4 -149.81(7) . . . . ?
Cl4 Pd3 Cl5 Pd4 21.31(9) . . . . ?
Pd2 Pd3 Cl5 Pd4 67.6(3) . . . . ?
Cl3 Pd2 P1 O1 123.7(3) . . . . ?
Cl2 Pd2 P1 O1 -99.1(2) . . . . ?
Pd3 Pd2 P1 O1 69.9(2) . . . . ?
Cl3 Pd2 P1 O2 -112.3(3) . . . . ?
Cl2 Pd2 P1 O2 24.9(2) . . . . ?
Pd3 Pd2 P1 O2 -166.0(2) . . . . ?
Cl3 Pd2 P1 N1 6.4(4) . . . . ?
Cl2 Pd2 P1 N1 143.6(2) . . . . ?
Pd3 Pd2 P1 N1 -47.3(2) . . . . ?
Cl4 Pd3 P2 O3 -112.8(4) . . . . ?
Cl5 Pd3 P2 O3 24.1(2) . . . . ?
Pd2 Pd3 P2 O3 -165.4(2) . . . . ?
Cl4 Pd3 P2 O4 122.3(4) . . . . ?
Cl5 Pd3 P2 O4 -100.7(2) . . . . ?
Pd2 Pd3 P2 O4 69.7(2) . . . . ?
Cl4 Pd3 P2 N1 6.2(4) . . . . ?
Cl5 Pd3 P2 N1 143.2(2) . . . . ?
Pd2 Pd3 P2 N1 -46.4(2) . . . . ?
O2 P1 O1 C1 -43.3(6) . . . . ?
N1 P1 O1 C1 -148.9(6) . . . . ?
Pd2 P1 O1 C1 87.4(6) . . . . ?
O1 P1 O2 C13 142.4(6) . . . . ?
N1 P1 O2 C13 -116.2(6) . . . . ?
Pd2 P1 O2 C13 7.1(6) . . . . ?
O4 P2 O3 C25 142.5(6) . . . . ?
N1 P2 O3 C25 -116.6(6) . . . . ?
Pd3 P2 O3 C25 5.7(6) . . . . ?
O3 P2 O4 C37 -52.0(7) . . . . ?
N1 P2 O4 C37 -157.9(6) . . . . ?
Pd3 P2 O4 C37 80.4(7) . . . . ?
Pd4 Cl4 O6 C57 -127(3) . . . . ?
Pd3 Cl4 O6 C57 142(3) . . . . ?
Pd3 Cl4 O6 Pd4 -90.3(3) . . . . ?
C55 Pd4 O6 C57 18(3) . . . . ?
C56 Pd4 O6 C57 -33(3) . . . . ?
C54 Pd4 O6 C57 46(3) . . . . ?
Cl5 Pd4 O6 C57 -125(3) . . . . ?
Cl4 Pd4 O6 C57 133(3) . . . . ?
C55 Pd4 O6 Cl4 -115.0(12) . . . . ?
C56 Pd4 O6 Cl4 -166.5(8) . . . . ?
C54 Pd4 O6 Cl4 -86.8(8) . . . . ?
Cl5 Pd4 O6 Cl4 101.4(5) . . . . ?
O3 P2 N1 C49 -46.3(6) . . . . ?
O4 P2 N1 C49 55.3(6) . . . . ?
Pd3 P2 N1 C49 -173.0(5) . . . . ?
O3 P2 N1 P1 147.8(3) . . . . ?
O4 P2 N1 P1 -110.6(3) . . . . ?
Pd3 P2 N1 P1 21.1(3) . . . . ?
O1 P1 N1 C49 86.0(6) . . . . ?
O2 P1 N1 C49 -16.9(6) . . . . ?
Pd2 P1 N1 C49 -142.6(5) . . . . ?
O1 P1 N1 P2 -107.9(3) . . . . ?
O2 P1 N1 P2 149.2(3) . . . . ?
Pd2 P1 N1 P2 23.5(3) . . . . ?
P1 O1 C1 C6 102.2(7) . . . . ?
P1 O1 C1 C2 -86.0(8) . . . . ?
C6 C1 C2 C3 -7.7(12) . . . . ?
O1 C1 C2 C3 -179.0(8) . . . . ?
C6 C1 C2 C7 170.7(8) . . . . ?
O1 C1 C2 C7 -0.7(12) . . . . ?
C1 C2 C3 C4 1.9(15) . . . . ?
C7 C2 C3 C4 -176.5(10) . . . . ?
C2 C3 C4 C5 2.6(18) . . . . ?
C3 C4 C5 C6 -1.6(18) . . . . ?
O1 C1 C6 C5 -180.0(7) . . . . ?
C2 C1 C6 C5 8.6(12) . . . . ?
O1 C1 C6 C10 0.3(11) . . . . ?
C2 C1 C6 C10 -171.1(8) . . . . ?
C4 C5 C6 C1 -3.8(14) . . . . ?
C4 C5 C6 C10 176.0(10) . . . . ?
C3 C2 C7 C9 -58.3(12) . . . . ?
C1 C2 C7 C9 123.4(10) . . . . ?
C3 C2 C7 C8 65.1(12) . . . . ?
C1 C2 C7 C8 -113.1(10) . . . . ?
C1 C6 C10 C11 -107.5(9) . . . . ?
C5 C6 C10 C11 72.7(11) . . . . ?
C1 C6 C10 C12 126.5(9) . . . . ?
C5 C6 C10 C12 -53.2(11) . . . . ?
P1 O2 C13 C14 69.9(9) . . . . ?
P1 O2 C13 C18 -114.2(7) . . . . ?
C18 C13 C14 C15 4.0(12) . . . . ?
O2 C13 C14 C15 179.7(7) . . . . ?
C18 C13 C14 C19 -174.5(7) . . . . ?
O2 C13 C14 C19 1.2(11) . . . . ?
C13 C14 C15 C16 -1.9(14) . . . . ?
C19 C14 C15 C16 176.6(9) . . . . ?
C14 C15 C16 C17 -0.5(16) . . . . ?
C15 C16 C17 C18 1.1(16) . . . . ?
C16 C17 C18 C13 0.9(14) . . . . ?
C16 C17 C18 C22 179.4(9) . . . . ?
C14 C13 C18 C17 -3.5(12) . . . . ?
O2 C13 C18 C17 -179.3(7) . . . . ?
C14 C13 C18 C22 178.1(7) . . . . ?
O2 C13 C18 C22 2.2(11) . . . . ?
C15 C14 C19 C20 -67.5(11) . . . . ?
C13 C14 C19 C20 111.0(9) . . . . ?
C15 C14 C19 C21 54.6(11) . . . . ?
C13 C14 C19 C21 -126.9(9) . . . . ?
C17 C18 C22 C23 -58.5(11) . . . . ?
C13 C18 C22 C23 119.9(9) . . . . ?
C17 C18 C22 C24 62.5(11) . . . . ?
C13 C18 C22 C24 -119.1(9) . . . . ?
P2 O3 C25 C30 -113.1(8) . . . . ?
P2 O3 C25 C26 70.6(10) . . . . ?
C30 C25 C26 C27 2.2(15) . . . . ?
O3 C25 C26 C27 178.3(9) . . . . ?
C30 C25 C26 C31 -174.4(9) . . . . ?
O3 C25 C26 C31 1.6(14) . . . . ?
C25 C26 C27 C28 -1.5(17) . . . . ?
C31 C26 C27 C28 175.4(11) . . . . ?
C26 C27 C28 C29 2(2) . . . . ?
C27 C28 C29 C30 -4(2) . . . . ?
C28 C29 C30 C25 4.8(17) . . . . ?
C28 C29 C30 C34 -176.0(12) . . . . ?
C26 C25 C30 C29 -3.8(14) . . . . ?
O3 C25 C30 C29 180.0(8) . . . . ?
C26 C25 C30 C34 177.0(9) . . . . ?
O3 C25 C30 C34 0.8(13) . . . . ?
C27 C26 C31 C33 -63.1(13) . . . . ?
C25 C26 C31 C33 113.5(11) . . . . ?
C27 C26 C31 C32 62.8(12) . . . . ?
C25 C26 C31 C32 -120.6(10) . . . . ?
C29 C30 C34 C36 53.7(13) . . . . ?
C25 C30 C34 C36 -127.2(10) . . . . ?
C29 C30 C34 C35 -69.6(12) . . . . ?
C25 C30 C34 C35 109.6(10) . . . . ?
P2 O4 C37 C38 -84.5(8) . . . . ?
P2 O4 C37 C42 101.8(7) . . . . ?
O4 C37 C38 C39 -175.7(7) . . . . ?
C42 C37 C38 C39 -2.4(12) . . . . ?
O4 C37 C38 C43 2.7(12) . . . . ?
C42 C37 C38 C43 176.1(8) . . . . ?
C37 C38 C39 C40 2.5(14) . . . . ?
C43 C38 C39 C40 -176.0(9) . . . . ?
C38 C39 C40 C41 -0.8(16) . . . . ?
C39 C40 C41 C42 -1.3(16) . . . . ?
C40 C41 C42 C37 1.5(14) . . . . ?
C40 C41 C42 C46 176.8(9) . . . . ?
C38 C37 C42 C41 0.5(12) . . . . ?
O4 C37 C42 C41 174.1(7) . . . . ?
C38 C37 C42 C46 -174.8(8) . . . . ?
O4 C37 C42 C46 -1.2(11) . . . . ?
C37 C38 C43 C45 116.1(10) . . . . ?
C39 C38 C43 C45 -65.5(11) . . . . ?
C37 C38 C43 C44 -119.4(9) . . . . ?
C39 C38 C43 C44 59.0(11) . . . . ?
C41 C42 C46 C48 -81.0(12) . . . . ?
C37 C42 C46 C48 94.1(11) . . . . ?
C41 C42 C46 C47 42.6(13) . . . . ?
C37 C42 C46 C47 -142.3(10) . . . . ?
P2 N1 C49 C50 73.3(8) . . . . ?
P1 N1 C49 C50 -122.3(7) . . . . ?
C53 Pd1 C51 C52 -23.1(11) . . . . ?
Cl2 Pd1 C51 C52 160.2(11) . . . . ?
Cl1 Pd1 C51 C52 100.8(12) 2_665 . . . ?
Cl1 Pd1 C51 C52 40.1(10) . . . . ?
Pd1 C51 C52 C53 53.7(17) . . . . ?
Pd1 C51 C52 Cl1 -82.9(11) . . . . ?
Cl3 Cl1 C52 C51 -29(2) 2_665 . . . ?
Cl2 Cl1 C52 C51 172.7(8) 2_665 . . . ?
Pd1 Cl1 C52 C51 68(2) 2_665 . . . ?
Pd1 Cl1 C52 C51 74.1(15) . . . . ?
Cl3 Cl1 C52 C53 -178.3(7) 2_665 . . . ?
Cl2 Cl1 C52 C53 23(2) 2_665 . . . ?
Pd1 Cl1 C52 C53 -82(2) 2_665 . . . ?
Pd1 Cl1 C52 C53 -75.3(12) . . . . ?
Cl3 Cl1 C52 Pd1 -103.0(8) 2_665 . . . ?
Cl2 Cl1 C52 Pd1 98.6(11) 2_665 . . . ?
Pd1 Cl1 C52 Pd1 -6.2(18) 2_665 . . . ?
C53 Pd1 C52 C51 143.1(18) . . . . ?
Cl2 Pd1 C52 C51 -27.7(15) . . . . ?
Cl3 Pd1 C52 C51 168.0(7) . . . . ?
Cl1 Pd1 C52 C51 -108.4(11) 2_665 . . . ?
Cl1 Pd1 C52 C51 -113.0(15) . . . . ?
C51 Pd1 C52 C53 -143.1(18) . . . . ?
Cl2 Pd1 C52 C53 -170.8(7) . . . . ?
Cl3 Pd1 C52 C53 24.9(15) . . . . ?
Cl1 Pd1 C52 C53 108.4(9) 2_665 . . . ?
Cl1 Pd1 C52 C53 103.9(15) . . . . ?
C51 Pd1 C52 Cl1 113.0(15) . . . . ?
C53 Pd1 C52 Cl1 -103.9(15) . . . . ?
Cl2 Pd1 C52 Cl1 85.3(12) . . . . ?
Cl3 Pd1 C52 Cl1 -79.0(11) . . . . ?
Cl1 Pd1 C52 Cl1 4.6(14) 2_665 . . . ?
C51 C52 C53 Pd1 -53.6(18) . . . . ?
Cl1 C52 C53 Pd1 85.5(9) . . . . ?
C51 Pd1 C53 C52 22.1(12) . . . . ?
Cl2 Pd1 C53 C52 41(3) . . . . ?
Cl3 Pd1 C53 C52 -163.6(11) . . . . ?
Cl1 Pd1 C53 C52 -102.3(11) 2_665 . . . ?
Cl1 Pd1 C53 C52 -44.1(11) . . . . ?
C56 Pd4 C54 C55 -21.0(19) . . . . ?
Cl4 Pd4 C54 C55 161.5(18) . . . . ?
O6 Pd4 C54 C55 -147.2(18) . . . . ?
Pd4 C54 C55 C56 46(3) . . . . ?
C56 Pd4 C55 C54 146(3) . . . . ?
Cl5 Pd4 C55 C54 172.0(12) . . . . ?
Cl4 Pd4 C55 C54 -26(2) . . . . ?
O6 Pd4 C55 C54 49(3) . . . . ?
C54 Pd4 C55 C56 -146(3) . . . . ?
Cl5 Pd4 C55 C56 26(2) . . . . ?
Cl4 Pd4 C55 C56 -172.0(12) . . . . ?
O6 Pd4 C55 C56 -96.9(19) . . . . ?
C54 C55 C56 Pd4 -47(3) . . . . ?
C54 Pd4 C56 C55 20.1(18) . . . . ?
Cl5 Pd4 C56 C55 -162.7(16) . . . . ?
Cl4 Pd4 C56 C55 34(5) . . . . ?
O6 Pd4 C56 C55 120.4(18) . . . . ?
Cl4 O6 C57 C58 -29(7) . . . . ?
Pd4 O6 C57 C58 -127(4) . . . . ?
O6 C57 C58 O5 86(5) . . . . ?
O6 C57 C58 C59 -88(5) . . . . ?
